data_2017719
loop_
_publ_author_name
'Harrison, William T. A.'

_publ_section_title
;
 K~2~ScSn(AsO~4~)~3~: an arsenate-containing langbeinite
;
_journal_coeditor_code KU3025
_journal_issue 7
_journal_name_full 'Acta Crystallographica Section C'
_journal_page_first i82
_journal_page_last i84
_journal_paper_doi 10.1107/S0108270110021670
_journal_volume 66
_journal_year 2010
_chemical_formula_iupac 'K2 Sc Sn (As O4)3'
_chemical_formula_moiety 'As3 O12 Sc Sn, 2(K)'
_chemical_formula_sum 'As3 K2 O12 Sc Sn'
_chemical_formula_weight 658.62
_chemical_name_systematic
;
dipotassium tri-\m-arsenato-scandium(III)tin(IV)
;
_space_group_IT_number 198
_symmetry_cell_setting cubic
_symmetry_space_group_name_Hall 'P 2ac 2ab 3'
_symmetry_space_group_name_H-M 'P 21 3'
_atom_sites_solution_primary direct
_atom_sites_solution_secondary difmap
_audit_creation_method SHELXL-97
_cell_angle_alpha 90.00
_cell_angle_beta 90.00
_cell_angle_gamma 90.00
_cell_formula_units_Z 4
_cell_length_a 10.3927(4)
_cell_length_b 10.3927(4)
_cell_length_c 10.3927(4)
_cell_measurement_reflns_used 6789
_cell_measurement_temperature 298(2)
_cell_measurement_theta_max 33.83
_cell_measurement_theta_min 3.40
_cell_volume 1122.50(7)
_computing_cell_refinement 'SAINT (Bruker, 1999)'
_computing_data_collection 'SMART (Bruker, 1999)'
_computing_data_reduction 'SAINT (Bruker, 1999) '
_computing_molecular_graphics 'ORTEP-3 (Farrugia, 1997)'
_computing_publication_material 'SHELXL97 (Sheldrick, 2008)'
_computing_structure_refinement 'SHELXL97 (Sheldrick, 2008)'
_computing_structure_solution 'SHELXS97 (Sheldrick, 2008)'
_diffrn_ambient_temperature 298(2)
_diffrn_measured_fraction_theta_full 0.975
_diffrn_measured_fraction_theta_max 0.975
_diffrn_measurement_device_type 'Bruker SMART1000 CCD'
_diffrn_measurement_method \w
_diffrn_radiation_monochromator graphite
_diffrn_radiation_source 'fine-focus sealed tube'
_diffrn_radiation_type MoK\a
_diffrn_radiation_wavelength 0.71073
_diffrn_reflns_av_R_equivalents 0.0456
_diffrn_reflns_av_sigmaI/netI 0.0257
_diffrn_reflns_limit_h_max 16
_diffrn_reflns_limit_h_min -13
_diffrn_reflns_limit_k_max 13
_diffrn_reflns_limit_k_min -16
_diffrn_reflns_limit_l_max 16
_diffrn_reflns_limit_l_min -16
_diffrn_reflns_number 12634
_diffrn_reflns_theta_full 34.18
_diffrn_reflns_theta_max 34.18
_diffrn_reflns_theta_min 3.40
_diffrn_standards_decay_% 0
_exptl_absorpt_coefficient_mu 12.408
_exptl_absorpt_correction_T_max 0.370
_exptl_absorpt_correction_T_min 0.370
_exptl_absorpt_correction_type multi-scan
_exptl_absorpt_process_details '(SADABS; Bruker, 1999)'
_exptl_crystal_colour colourless
_exptl_crystal_density_diffrn 3.897
_exptl_crystal_density_method 'not measured'
_exptl_crystal_description cube
_exptl_crystal_F_000 1216
_exptl_crystal_size_max 0.10
_exptl_crystal_size_mid 0.10
_exptl_crystal_size_min 0.10
_refine_diff_density_max 1.425
_refine_diff_density_min -1.396
_refine_ls_abs_structure_details 'Flack (1983), 638 Friedel pairs'
_refine_ls_abs_structure_Flack 0.310(16)
_refine_ls_extinction_method none
_refine_ls_goodness_of_fit_ref 0.969
_refine_ls_matrix_type full
_refine_ls_number_parameters 60
_refine_ls_number_reflns 1522
_refine_ls_number_restraints 0
_refine_ls_restrained_S_all 0.969
_refine_ls_R_factor_all 0.0308
_refine_ls_R_factor_gt 0.0272
_refine_ls_shift/su_max 0.002
_refine_ls_shift/su_mean 0.000
_refine_ls_structure_factor_coef Fsqd
_refine_ls_weighting_details 'calc w=1/[\s^2^(Fo^2^)+(0.0250P)^2^+7.5919P] where P=(Fo^2^+2Fc^2^)/3'
_refine_ls_weighting_scheme calc
_refine_ls_wR_factor_gt 0.0618
_refine_ls_wR_factor_ref 0.0629
_reflns_number_gt 1423
_reflns_number_total 1522
_reflns_threshold_expression I>2\s(I)
_cod_data_source_file ku3025.cif
_cod_data_source_block I
_cod_database_code 2017719
_cod_database_fobs_code 2017719

loop_
_symmetry_equiv_pos_as_xyz
'x, y, z'
'-x+1/2, -y, z+1/2'
'-x, y+1/2, -z+1/2'
'x+1/2, -y+1/2, -z'
'z, x, y'
'z+1/2, -x+1/2, -y'
'-z+1/2, -x, y+1/2'
'-z, x+1/2, -y+1/2'
'y, z, x'
'-y, z+1/2, -x+1/2'
'y+1/2, -z+1/2, -x'
'-y+1/2, -z, x+1/2'

loop_
_atom_site_type_symbol
_atom_site_label
_atom_site_fract_x
_atom_site_fract_y
_atom_site_fract_z
_atom_site_U_iso_or_equiv
_atom_site_adp_type
_atom_site_calc_flag
_atom_site_refinement_flags
_atom_site_occupancy
_atom_site_disorder_assembly
_atom_site_disorder_group
K K1 0.56858(12) 0.56858(12) 0.56858(12) 0.0332(5) Uani d S 1 . .
K K2 0.79379(17) 0.79379(17) 0.79379(17) 0.0496(7) Uani d S 1 . .
Sc Sc1 0.36206(4) 0.36206(4) 0.36206(4) 0.00854(18) Uani d SP 0.582(5) . .
Sn Sn1 0.36206(4) 0.36206(4) 0.36206(4) 0.00854(18) Uani d SP 0.418(5) . .
Sc Sc2 0.08755(3) 0.08755(3) 0.08755(3) 0.01036(12) Uani d SP 0.418(5) . .
Sn Sn2 0.08755(3) 0.08755(3) 0.08755(3) 0.01036(12) Uani d SP 0.582(5) . .
As As1 0.27347(4) 0.37301(4) 0.04504(4) 0.01062(10) Uani d . 1 . .
O O1 0.2652(5) 0.4234(5) 0.1973(4) 0.0399(12) Uani d . 1 . .
O O2 0.4228(4) 0.3475(6) -0.0029(5) 0.0446(12) Uani d . 1 . .
O O3 0.2014(6) 0.2312(5) 0.0196(6) 0.0551(16) Uani d . 1 . .
O O4 0.1963(5) 0.4770(5) -0.0483(5) 0.0479(14) Uani d . 1 . .

loop_
_atom_site_aniso_label
_atom_site_aniso_U_11
_atom_site_aniso_U_22
_atom_site_aniso_U_33
_atom_site_aniso_U_12
_atom_site_aniso_U_13
_atom_site_aniso_U_23
K1 0.0332(5) 0.0332(5) 0.0332(5) -0.0040(5) -0.0040(5) -0.0040(5)
K2 0.0496(7) 0.0496(7) 0.0496(7) -0.0047(7) -0.0047(7) -0.0047(7)
Sc1 0.00854(18) 0.00854(18) 0.00854(18) 0.00023(13) 0.00023(13) 0.00023(13)
Sn1 0.00854(18) 0.00854(18) 0.00854(18) 0.00023(13) 0.00023(13) 0.00023(13)
Sc2 0.01036(12) 0.01036(12) 0.01036(12) -0.00140(11) -0.00140(11) -0.00140(11)
Sn2 0.01036(12) 0.01036(12) 0.01036(12) -0.00140(11) -0.00140(11) -0.00140(11)
As1 0.01130(18) 0.01061(18) 0.00995(18) -0.00112(13) -0.00005(13) 0.00235(13)
O1 0.064(3) 0.044(3) 0.0122(17) 0.026(2) -0.0073(18) -0.0090(16)
O2 0.025(2) 0.056(3) 0.053(3) 0.008(2) 0.019(2) 0.014(2)
O3 0.073(4) 0.039(3) 0.054(3) -0.040(3) 0.000(3) 0.001(2)
O4 0.055(3) 0.054(3) 0.035(2) 0.027(2) 0.002(2) 0.029(2)

loop_
_atom_type_symbol
_atom_type_description
_atom_type_scat_dispersion_real
_atom_type_scat_dispersion_imag
_atom_type_scat_source
K K 0.2009 0.2494 'International Tables Vol C Tables 4.2.6.8 and 6.1.1.4'
Sc Sc 0.2519 0.3716 'International Tables Vol C Tables 4.2.6.8 and 6.1.1.4'
As As 0.0499 2.0058 'International Tables Vol C Tables 4.2.6.8 and 6.1.1.4'
O O 0.0106 0.0060 'International Tables Vol C Tables 4.2.6.8 and 6.1.1.4'
Sn Sn -0.6537 1.4246 'International Tables Vol C Tables 4.2.6.8 and 6.1.1.4'

loop_
_geom_angle_atom_site_label_1
_geom_angle_atom_site_label_2
_geom_angle_atom_site_label_3
_geom_angle_site_symmetry_1
_geom_angle_site_symmetry_3
_geom_angle
_geom_angle_publ_flag
O2 K1 O2 7_565 11_556 101.56(14) ?
O2 K1 O2 7_565 3_655 101.56(14) ?
O2 K1 O2 11_556 3_655 101.56(14) ?
O2 K1 O4 7_565 6_556 95.01(14) ?
O2 K1 O4 11_556 6_556 100.72(15) ?
O2 K1 O4 3_655 6_556 148.84(14) ?
O2 K1 O4 7_565 2_565 100.72(15) ?
O2 K1 O4 11_556 2_565 148.84(14) ?
O2 K1 O4 3_655 2_565 95.01(14) ?
O4 K1 O4 6_556 2_565 55.73(14) ?
O2 K1 O4 7_565 10_655 148.84(14) ?
O2 K1 O4 11_556 10_655 95.01(14) ?
O2 K1 O4 3_655 10_655 100.72(15) ?
O4 K1 O4 6_556 10_655 55.73(14) ?
O4 K1 O4 2_565 10_655 55.73(14) ?
O2 K1 O3 7_565 7_565 51.10(12) ?
O2 K1 O3 11_556 7_565 116.90(17) ?
O2 K1 O3 3_655 7_565 51.46(13) ?
O4 K1 O3 6_556 7_565 132.12(16) ?
O4 K1 O3 2_565 7_565 94.07(14) ?
O4 K1 O3 10_655 7_565 139.67(16) ?
O2 K1 O3 7_565 11_556 51.46(13) ?
O2 K1 O3 11_556 11_556 51.10(12) ?
O2 K1 O3 3_655 11_556 116.90(17) ?
O4 K1 O3 6_556 11_556 94.07(14) ?
O4 K1 O3 2_565 11_556 139.67(16) ?
O4 K1 O3 10_655 11_556 132.12(16) ?
O3 K1 O3 7_565 11_556 88.17(17) ?
O2 K1 O3 7_565 3_655 116.90(17) ?
O2 K1 O3 11_556 3_655 51.46(13) ?
O2 K1 O3 3_655 3_655 51.10(12) ?
O4 K1 O3 6_556 3_655 139.67(16) ?
O4 K1 O3 2_565 3_655 132.12(16) ?
O4 K1 O3 10_655 3_655 94.07(14) ?
O3 K1 O3 7_565 3_655 88.17(17) ?
O3 K1 O3 11_556 3_655 88.17(17) ?
O1 K2 O1 8_656 4_566 94.13(16) ?
O1 K2 O1 8_656 12_665 94.13(16) ?
O1 K2 O1 4_566 12_665 94.13(16) ?
O1 K2 O4 8_656 7_565 55.52(11) ?
O1 K2 O4 4_566 7_565 82.43(14) ?
O1 K2 O4 12_665 7_565 148.83(16) ?
O1 K2 O4 8_656 11_556 82.43(14) ?
O1 K2 O4 4_566 11_556 148.83(16) ?
O1 K2 O4 12_665 11_556 55.52(11) ?
O4 K2 O4 7_565 11_556 119.04(3) ?
O1 K2 O4 8_656 3_655 148.83(16) ?
O1 K2 O4 4_566 3_655 55.52(11) ?
O1 K2 O4 12_665 3_655 82.43(14) ?
O4 K2 O4 7_565 3_655 119.04(3) ?
O4 K2 O4 11_556 3_655 119.04(3) ?
O1 K2 O3 8_656 11_556 83.83(16) ?
O1 K2 O3 4_566 11_556 162.73(15) ?
O1 K2 O3 12_665 11_556 103.12(12) ?
O4 K2 O3 7_565 11_556 82.30(13) ?
O4 K2 O3 11_556 11_556 48.02(12) ?
O4 K2 O3 3_655 11_556 127.21(16) ?
O1 K2 O3 8_656 7_565 103.12(12) ?
O1 K2 O3 4_566 7_565 83.83(16) ?
O1 K2 O3 12_665 7_565 162.73(15) ?
O4 K2 O3 7_565 7_565 48.02(13) ?
O4 K2 O3 11_556 7_565 127.21(16) ?
O4 K2 O3 3_655 7_565 82.30(13) ?
O3 K2 O3 11_556 7_565 80.0(2) ?
O1 K2 O3 8_656 3_655 162.73(15) ?
O1 K2 O3 4_566 3_655 103.12(12) ?
O1 K2 O3 12_665 3_655 83.83(16) ?
O4 K2 O3 7_565 3_655 127.21(16) ?
O4 K2 O3 11_556 3_655 82.30(13) ?
O4 K2 O3 3_655 3_655 48.02(12) ?
O3 K2 O3 11_556 3_655 80.0(2) ?
O3 K2 O3 7_565 3_655 80.0(2) ?
O4 Sc1 O4 2_565 6_556 90.3(2) ?
O4 Sc1 O4 2_565 10_655 90.3(2) ?
O4 Sc1 O4 6_556 10_655 90.3(2) ?
O4 Sc1 O1 2_565 5 90.7(2) ?
O4 Sc1 O1 6_556 5 88.89(19) ?
O4 Sc1 O1 10_655 5 178.7(2) ?
O4 Sc1 O1 2_565 9 178.7(2) ?
O4 Sc1 O1 6_556 9 90.7(2) ?
O4 Sc1 O1 10_655 9 88.89(19) ?
O1 Sc1 O1 5 9 90.1(2) ?
O4 Sc1 O1 2_565 . 88.89(19) ?
O4 Sc1 O1 6_556 . 178.7(2) ?
O4 Sc1 O1 10_655 . 90.7(2) ?
O1 Sc1 O1 5 . 90.1(2) ?
O1 Sc1 O1 9 . 90.1(2) ?
O3 Sc2 O3 9 . 91.7(2) ?
O3 Sc2 O3 9 5 91.7(2) ?
O3 Sc2 O3 . 5 91.7(2) ?
O3 Sc2 O2 9 8_545 80.4(2) ?
O3 Sc2 O2 . 8_545 169.4(3) ?
O3 Sc2 O2 5 8_545 95.5(2) ?
O3 Sc2 O2 9 4_455 169.4(3) ?
O3 Sc2 O2 . 4_455 95.5(2) ?
O3 Sc2 O2 5 4_455 80.4(2) ?
O2 Sc2 O2 8_545 4_455 93.3(2) ?
O3 Sc2 O2 9 12_554 95.5(2) ?
O3 Sc2 O2 . 12_554 80.4(2) ?
O3 Sc2 O2 5 12_554 169.4(3) ?
O2 Sc2 O2 8_545 12_554 93.3(2) ?
O2 Sc2 O2 4_455 12_554 93.3(2) ?
O2 As1 O3 . . 103.4(3) ?
O2 As1 O4 . . 112.5(3) ?
O3 As1 O4 . . 105.3(3) ?
O2 As1 O1 . . 112.7(3) ?
O3 As1 O1 . . 113.7(3) ?
O4 As1 O1 . . 109.0(2) ?
As1 O1 Sc1 . . 131.1(3) ?
As1 O1 K2 . 4_466 109.7(2) ?
Sc1 O1 K2 . 4_466 103.26(17) ?
As1 O2 Sc2 . 4 150.0(3) ?
As1 O2 K1 . 3_645 104.7(2) ?
Sc2 O2 K1 4 3_645 101.41(19) ?
As1 O3 Sc2 . . 148.5(4) ?
As1 O3 K1 . 3_645 100.6(3) ?
Sc2 O3 K1 . 3_645 98.8(2) ?
As1 O3 K2 . 3_645 88.6(2) ?
Sc2 O3 K2 . 3_645 119.6(2) ?
K1 O3 K2 3_645 3_645 78.65(15) ?
As1 O4 Sc1 . 2_564 163.7(4) ?
As1 O4 K1 . 2_564 95.9(2) ?
Sn1 O4 K1 2_564 2_564 92.40(17) ?
As1 O4 K2 . 3_645 93.6(2) ?
Sc1 O4 K2 2_564 3_645 97.83(19) ?
K1 O4 K2 2_564 3_645 104.82(18) ?

loop_
_geom_bond_atom_site_label_1
_geom_bond_atom_site_label_2
_geom_bond_site_symmetry_2
_geom_bond_distance
_geom_bond_publ_flag
K1 O2 7_565 2.980(6) ?
K1 O2 11_556 2.980(6) ?
K1 O2 3_655 2.980(6) y
K1 O4 6_556 3.046(6) ?
K1 O4 2_565 3.046(6) y
K1 O4 10_655 3.046(6) ?
K1 O3 7_565 3.068(7) ?
K1 O3 11_556 3.068(7) ?
K1 O3 3_655 3.068(7) y
K2 O1 8_656 2.956(5) ?
K2 O1 4_566 2.956(5) y
K2 O1 12_665 2.956(5) ?
K2 O4 7_565 3.185(6) ?
K2 O4 11_556 3.185(6) ?
K2 O4 3_655 3.185(6) y
K2 O3 11_556 3.322(6) ?
K2 O3 7_565 3.322(6) ?
K2 O3 3_655 3.322(6) y
Sc1 O4 2_565 2.008(4) y
Sc1 O4 6_556 2.008(4) ?
Sc1 O4 10_655 2.008(4) ?
Sc1 O1 5 2.086(4) ?
Sc1 O1 9 2.086(4) ?
Sc1 O1 . 2.086(4) y
Sc2 O3 9 2.032(5) ?
Sc2 O3 . 2.032(5) y
Sc2 O3 5 2.032(5) ?
Sc2 O2 8_545 2.040(4) ?
Sc2 O2 4_455 2.040(4) y
Sc2 O2 12_554 2.040(4) ?
As1 O2 . 1.651(4) y
As1 O3 . 1.674(5) y
As1 O4 . 1.659(4) y
As1 O1 . 1.669(4) y
O1 K2 4_466 2.956(5) ?
O2 Sc2 4 2.040(4) ?
O2 K1 3_645 2.980(6) ?
O3 K1 3_645 3.068(7) ?
O3 K2 3_645 3.322(6) ?
O4 Sc1 2_564 2.008(4) ?
O4 K1 2_564 3.046(6) ?
O4 K2 3_645 3.185(6) ?

loop_
_geom_torsion_atom_site_label_1
_geom_torsion_atom_site_label_2
_geom_torsion_atom_site_label_3
_geom_torsion_atom_site_label_4
_geom_torsion_site_symmetry_1
_geom_torsion_site_symmetry_2
_geom_torsion_site_symmetry_3
_geom_torsion_site_symmetry_4
_geom_torsion
_geom_torsion_publ_flag
O2 As1 O1 Sc1 . . . . -43.1(5) ?
O3 As1 O1 Sc1 . . . . 74.2(5) ?
O4 As1 O1 Sc1 . . . . -168.6(4) ?
O2 As1 O1 K2 . . . 4_466 86.4(3) ?
O3 As1 O1 K2 . . . 4_466 -156.4(3) ?
O4 As1 O1 K2 . . . 4_466 -39.2(3) ?
O4 Sc1 O1 As1 2_565 . . . 165.5(5) ?
O4 Sc1 O1 As1 10_655 . . . 75.2(4) ?
O1 Sc1 O1 As1 5 . . . -103.8(3) ?
O1 Sc1 O1 As1 9 . . . -13.7(5) ?
O4 Sc1 O1 K2 2_565 . . 4_466 33.9(2) ?
O4 Sc1 O1 K2 10_655 . . 4_466 -56.4(2) ?
O1 Sc1 O1 K2 5 . . 4_466 124.6(3) ?
O1 Sc1 O1 K2 9 . . 4_466 -145.3(2) ?
O3 As1 O2 Sn2 . . . 4 144.9(7) ?
O4 As1 O2 Sn2 . . . 4 31.8(8) ?
O1 As1 O2 Sn2 . . . 4 -91.8(7) ?
O3 As1 O2 Sc2 . . . 4 144.9(7) ?
O4 As1 O2 Sc2 . . . 4 31.8(8) ?
O1 As1 O2 Sc2 . . . 4 -91.8(7) ?
O3 As1 O2 K1 . . . 3_645 -4.7(3) ?
O4 As1 O2 K1 . . . 3_645 -117.9(3) ?
O1 As1 O2 K1 . . . 3_645 118.5(2) ?
O2 As1 O3 Sc2 . . . . 131.5(8) ?
O4 As1 O3 Sc2 . . . . -110.3(8) ?
O1 As1 O3 Sc2 . . . . 9.0(9) ?
O2 As1 O3 K1 . . . 3_645 4.5(3) ?
O4 As1 O3 K1 . . . 3_645 122.7(2) ?
O1 As1 O3 K1 . . . 3_645 -118.0(2) ?
O2 As1 O3 K2 . . . 3_645 -73.7(2) ?
O4 As1 O3 K2 . . . 3_645 44.5(3) ?
O1 As1 O3 K2 . . . 3_645 163.82(19) ?
O3 Sc2 O3 As1 9 . . . -74.4(6) ?
O3 Sc2 O3 As1 5 . . . 17.4(7) ?
O2 Sc2 O3 As1 8_545 . . . -115.6(13) ?
O2 Sc2 O3 As1 4_455 . . . 97.8(8) ?
O2 Sc2 O3 As1 12_554 . . . -169.7(8) ?
O3 Sc2 O3 K1 9 . . 3_645 53.0(3) ?
O3 Sc2 O3 K1 5 . . 3_645 144.74(17) ?
O2 Sc2 O3 K1 8_545 . . 3_645 11.8(14) ?
O2 Sc2 O3 K1 4_455 . . 3_645 -134.8(2) ?
O2 Sc2 O3 K1 12_554 . . 3_645 -42.3(2) ?
O3 Sc2 O3 K2 9 . . 3_645 134.8(4) ?
O3 Sc2 O3 K2 5 . . 3_645 -133.4(4) ?
O2 Sc2 O3 K2 8_545 . . 3_645 93.6(13) ?
O2 Sc2 O3 K2 4_455 . . 3_645 -52.9(3) ?
O2 Sc2 O3 K2 12_554 . . 3_645 39.6(3) ?
O2 As1 O4 Sn1 . . . 2_564 -69.8(12) ?
O3 As1 O4 Sn1 . . . 2_564 178.3(11) ?
O1 As1 O4 Sn1 . . . 2_564 55.9(12) ?
O2 As1 O4 Sc1 . . . 2_564 -69.8(12) ?
O3 As1 O4 Sc1 . . . 2_564 178.3(11) ?
O1 As1 O4 Sc1 . . . 2_564 55.9(12) ?
O2 As1 O4 K1 . . . 2_564 170.1(2) ?
O3 As1 O4 K1 . . . 2_564 58.2(3) ?
O1 As1 O4 K1 . . . 2_564 -64.2(3) ?
O2 As1 O4 K2 . . . 3_645 64.8(3) ?
O3 As1 O4 K2 . . . 3_645 -47.1(3) ?
O1 As1 O4 K2 . . . 3_645 -169.5(2) ?
